data_7115800
loop_
_publ_author_name
'Yuanjing Cai'
'Kerim Samedov'
'Haley Albright'
'Brian S. Dolinar'
'Ilia A. Guzei'
'Rongrong Hu'
'Chaocan Zhang'
'Ben Zhong Tang'
'Robert West'

_publ_section_title
;
 High solid-state fluorescence in ring-shaped AEE-active tetraphenylsilole
 derivatives
;
_journal_name_full Chem.Commun.
_journal_page_first 12714
_journal_paper_doi 10.1039/C4cc06203E
_journal_volume 50
_journal_year 2014
_chemical_formula_moiety 'C28 H22'
_chemical_formula_sum 'C28 H22'
_chemical_formula_weight 358.45
_chemical_name_systematic
;
 ?
;
_space_group_crystal_system monoclinic
_space_group_IT_number 14
_space_group_name_Hall '-P 2ybc'
_space_group_name_H-M_alt 'P 1 21/c 1'
_symmetry_space_group_name_Hall '-P 2ybc'
_symmetry_space_group_name_H-M 'P 1 21/c 1'
_atom_sites_solution_hydrogens geom
_atom_sites_solution_primary direct
_cell_angle_alpha 90
_cell_angle_beta 103.090(17)
_cell_angle_gamma 90
_cell_formula_units_Z 2
_cell_length_a 7.860(3)
_cell_length_b 5.7022(19)
_cell_length_c 22.413(8)
_cell_measurement_reflns_used 9250
_cell_measurement_temperature 100(2)
_cell_measurement_theta_max 31.70
_cell_measurement_theta_min 2.66
_cell_volume 978.4(6)
_computing_cell_refinement 'SAINT+ Ver. 7.68A (Bruker-AXS, 2009)'
_computing_data_collection 'APEX2 Ver. 2012.14-3 (Bruker-AXS, 2012)'
_computing_data_reduction 'SAINT+ Ver. 7.68A'
_computing_molecular_graphics SHELXTL
_computing_publication_material SHELXTL
_computing_structure_refinement SHELXTL
_computing_structure_solution
;
SHELX, G.M. Sheldrick, Acta Cryst.
(2008). A64, 112-122
;
_diffrn_ambient_temperature 100.0
_diffrn_detector_area_resol_mean 7.9
_diffrn_detector_type 'CCD area detector'
_diffrn_measured_fraction_theta_full 0.997
_diffrn_measured_fraction_theta_max 0.996
_diffrn_measurement_device 'three-circle diffractometer'
_diffrn_measurement_device_type 'Bruker SMART APEX2 area detector'
_diffrn_measurement_method '0.5\ \w and 0.5\ \f scans'
_diffrn_radiation_collimation 'focusing mirrors'
_diffrn_radiation_monochromator 'mirror optics'
_diffrn_radiation_probe x-ray
_diffrn_radiation_type 'Mo K\a'
_diffrn_radiation_wavelength 0.71073
_diffrn_radiation_xray_symbol K-L~3~
_diffrn_reflns_av_R_equivalents 0.0305
_diffrn_reflns_av_unetI/netI 0.0176
_diffrn_reflns_Laue_measured_fraction_full 0.997
_diffrn_reflns_Laue_measured_fraction_max 0.996
_diffrn_reflns_limit_h_max 11
_diffrn_reflns_limit_h_min -11
_diffrn_reflns_limit_k_max 8
_diffrn_reflns_limit_k_min -7
_diffrn_reflns_limit_l_max 33
_diffrn_reflns_limit_l_min -33
_diffrn_reflns_number 24189
_diffrn_reflns_point_group_measured_fraction_full 0.997
_diffrn_reflns_point_group_measured_fraction_max 0.996
_diffrn_reflns_theta_full 26.000
_diffrn_reflns_theta_max 31.761
_diffrn_reflns_theta_min 1.866
_diffrn_source 'microfocus sealed X-ray tube'
_diffrn_source_type 'Incoatec I\ms'
_diffrn_standards_number 0
_exptl_absorpt_coefficient_mu 0.069
_exptl_absorpt_correction_T_max 0.7463
_exptl_absorpt_correction_T_min 0.6915
_exptl_absorpt_correction_type multi-scan
_exptl_absorpt_process_details
;
SADABS-2012/1 (Bruker,2012) was used for absorption correction.
wR2(int) was 0.1408 before and 0.0448 after correction.
The Ratio of minimum to maximum transmission is 0.9266.
The \l/2 correction factor is 0.0015.
;
_exptl_crystal_colour colourless
_exptl_crystal_colour_primary colourless
_exptl_crystal_density_diffrn 1.217
_exptl_crystal_density_method 'not measured'
_exptl_crystal_description block
_exptl_crystal_F_000 380
_exptl_crystal_size_max 0.40
_exptl_crystal_size_mid 0.20
_exptl_crystal_size_min 0.10
_refine_diff_density_max 0.500
_refine_diff_density_min -0.196
_refine_diff_density_rms 0.057
_refine_ls_extinction_method none
_refine_ls_goodness_of_fit_ref 1.060
_refine_ls_hydrogen_treatment constr
_refine_ls_matrix_type full
_refine_ls_number_parameters 127
_refine_ls_number_reflns 3331
_refine_ls_number_restraints 0
_refine_ls_restrained_S_all 1.060
_refine_ls_R_factor_all 0.0499
_refine_ls_R_factor_gt 0.0453
_refine_ls_shift/su_max 0.000
_refine_ls_shift/su_mean 0.000
_refine_ls_structure_factor_coef Fsqd
_refine_ls_weighting_details 'w=1/[\s^2^(Fo^2^)+(0.0692P)^2^+0.4571P] where P=(Fo^2^+2Fc^2^)/3'
_refine_ls_weighting_scheme calc
_refine_ls_wR_factor_gt 0.1309
_refine_ls_wR_factor_ref 0.1348
_reflns_Friedel_coverage 0.000
_reflns_number_gt 2976
_reflns_number_total 3331
_reflns_threshold_expression 'I > 2\s(I)'
_cod_data_source_file c4cc06203e2.cif
_cod_data_source_block S2
_cod_original_cell_volume 978.5(6)
_cod_database_code 7115800
_shelx_space_group_comment
;
The symmetry employed for this shelxl refinement is uniquely defined
by the following loop, which should always be used as a source of
symmetry information in preference to the above space-group names.
They are only intended as comments.
;
_shelx_estimated_absorpt_t_max 0.993
_shelx_estimated_absorpt_t_min 0.973
_olex2_refinement_description
;
1. Fixed Uiso
 At 1.2 times of:
  All C(H) groups
2.a Aromatic/amide H refined with riding coordinates:
 C1(H1), C2(H2), C3(H3), C4(H4), C5(H5), C7(H7), C10(H10), C11(H11), C12(H12),
 C13(H13), C14(H14)
;

loop_
_space_group_symop_operation_xyz
'x, y, z'
'-x, y+1/2, -z+1/2'
'-x, -y, -z'
'x, -y-1/2, z-1/2'

loop_
_atom_site_label
_atom_site_type_symbol
_atom_site_fract_x
_atom_site_fract_y
_atom_site_fract_z
_atom_site_U_iso_or_equiv
_atom_site_adp_type
_atom_site_occupancy
_atom_site_site_symmetry_order
_atom_site_calc_flag
_atom_site_refinement_flags_posn
_atom_site_refinement_flags_adp
C1 C 0.60003(12) 0.80334(17) 0.35560(4) 0.01504(18) Uani 1 1 d . .
H1 H 0.5292 0.6686 0.3440 0.018 Uiso 1 1 calc R U
C2 C 0.63101(13) 0.95573(18) 0.31084(4) 0.01715(19) Uani 1 1 d . .
H2 H 0.5804 0.9247 0.2689 0.021 Uiso 1 1 calc R U
C3 C 0.73528(13) 1.15327(18) 0.32674(5) 0.0182(2) Uani 1 1 d . .
H3 H 0.7538 1.2584 0.2959 0.022 Uiso 1 1 calc R U
C4 C 0.81216(13) 1.19578(18) 0.38800(5) 0.01838(19) Uani 1 1 d . .
H4 H 0.8850 1.3290 0.3992 0.022 Uiso 1 1 calc R U
C5 C 0.78213(12) 1.04283(17) 0.43283(4) 0.01581(18) Uani 1 1 d . .
H5 H 0.8370 1.0715 0.4745 0.019 Uiso 1 1 calc R U
C6 C 0.67240(12) 0.84672(16) 0.41792(4) 0.01310(17) Uani 1 1 d . .
C7 C 0.64177(12) 0.70349(16) 0.46911(4) 0.01375(18) Uani 1 1 d . .
H7 H 0.7312 0.7102 0.5056 0.017 Uiso 1 1 calc R U
C8 C 0.50416(11) 0.56332(15) 0.47171(4) 0.01201(17) Uani 1 1 d . .
C9 C 0.35560(11) 0.53432(15) 0.41745(4) 0.01157(17) Uani 1 1 d . .
C10 C 0.34498(12) 0.33450(16) 0.38080(4) 0.01357(17) Uani 1 1 d . .
H10 H 0.4262 0.2103 0.3926 0.016 Uiso 1 1 calc R U
C11 C 0.21605(13) 0.31645(17) 0.32707(4) 0.01651(19) Uani 1 1 d . .
H11 H 0.2111 0.1817 0.3018 0.020 Uiso 1 1 calc R U
C12 C 0.09432(12) 0.49543(19) 0.31026(4) 0.0181(2) Uani 1 1 d . .
H12 H 0.0077 0.4843 0.2732 0.022 Uiso 1 1 calc R U
C13 C 0.09953(13) 0.69066(18) 0.34780(5) 0.01768(19) Uani 1 1 d . .
H13 H 0.0140 0.8104 0.3371 0.021 Uiso 1 1 calc R U
C14 C 0.23049(12) 0.71038(17) 0.40114(4) 0.01481(18) Uani 1 1 d . .
H14 H 0.2345 0.8446 0.4265 0.018 Uiso 1 1 calc R U

loop_
_atom_site_aniso_label
_atom_site_aniso_U_11
_atom_site_aniso_U_22
_atom_site_aniso_U_33
_atom_site_aniso_U_23
_atom_site_aniso_U_13
_atom_site_aniso_U_12
C1 0.0171(4) 0.0159(4) 0.0124(4) 0.0002(3) 0.0040(3) -0.0017(3)
C2 0.0179(4) 0.0215(4) 0.0127(4) 0.0029(3) 0.0050(3) -0.0004(3)
C3 0.0191(4) 0.0188(4) 0.0184(4) 0.0053(3) 0.0075(3) -0.0001(3)
C4 0.0196(4) 0.0166(4) 0.0202(4) 0.0015(3) 0.0071(3) -0.0037(3)
C5 0.0164(4) 0.0166(4) 0.0145(4) 0.0000(3) 0.0036(3) -0.0021(3)
C6 0.0141(4) 0.0131(4) 0.0121(4) 0.0013(3) 0.0030(3) 0.0003(3)
C7 0.0157(4) 0.0140(4) 0.0107(4) 0.0013(3) 0.0010(3) -0.0013(3)
C8 0.0146(4) 0.0113(4) 0.0094(3) 0.0008(3) 0.0012(3) -0.0003(3)
C9 0.0127(4) 0.0120(4) 0.0096(3) 0.0017(3) 0.0018(3) -0.0005(3)
C10 0.0140(4) 0.0127(4) 0.0132(4) -0.0001(3) 0.0013(3) -0.0006(3)
C11 0.0176(4) 0.0177(4) 0.0130(4) -0.0018(3) 0.0009(3) -0.0047(3)
C12 0.0148(4) 0.0241(5) 0.0134(4) 0.0043(3) -0.0011(3) -0.0041(3)
C13 0.0148(4) 0.0207(4) 0.0168(4) 0.0064(3) 0.0021(3) 0.0036(3)
C14 0.0168(4) 0.0145(4) 0.0133(4) 0.0017(3) 0.0038(3) 0.0031(3)

loop_
_atom_type_symbol
_atom_type_description
_atom_type_scat_dispersion_real
_atom_type_scat_dispersion_imag
_atom_type_scat_source
C C 0.0033 0.0016 'International Tables Vol C Tables 4.2.6.8 and 6.1.1.4'
H H 0.0000 0.0000 'International Tables Vol C Tables 4.2.6.8 and 6.1.1.4'

loop_
_geom_angle_atom_site_label_1
_geom_angle_atom_site_label_2
_geom_angle_atom_site_label_3
_geom_angle
_geom_angle_site_symmetry_1
_geom_angle_site_symmetry_3
C2 C1 H1 119.7 . .
C2 C1 C6 120.64(9) . .
C6 C1 H1 119.7 . .
C1 C2 H2 119.6 . .
C1 C2 C3 120.72(9) . .
C3 C2 H2 119.6 . .
C2 C3 H3 120.2 . .
C4 C3 C2 119.55(9) . .
C4 C3 H3 120.2 . .
C3 C4 H4 120.1 . .
C3 C4 C5 119.82(9) . .
C5 C4 H4 120.1 . .
C4 C5 H5 119.2 . .
C4 C5 C6 121.50(9) . .
C6 C5 H5 119.2 . .
C1 C6 C5 117.70(8) . .
C1 C6 C7 125.18(8) . .
C5 C6 C7 117.12(8) . .
C6 C7 H7 115.4 . .
C8 C7 C6 129.27(8) . .
C8 C7 H7 115.4 . .
C7 C8 C8 121.12(10) . 3_666
C7 C8 C9 120.98(8) . .
C8 C8 C9 117.90(10) 3_666 .
C10 C9 C8 120.10(8) . .
C14 C9 C8 120.59(8) . .
C14 C9 C10 119.25(8) . .
C9 C10 H10 119.9 . .
C11 C10 C9 120.30(9) . .
C11 C10 H10 119.9 . .
C10 C11 H11 119.9 . .
C10 C11 C12 120.11(9) . .
C12 C11 H11 119.9 . .
C11 C12 H12 120.0 . .
C13 C12 C11 119.95(9) . .
C13 C12 H12 120.0 . .
C12 C13 H13 120.1 . .
C12 C13 C14 119.89(9) . .
C14 C13 H13 120.1 . .
C9 C14 H14 119.8 . .
C13 C14 C9 120.42(9) . .
C13 C14 H14 119.8 . .

loop_
_geom_bond_atom_site_label_1
_geom_bond_atom_site_label_2
_geom_bond_distance
_geom_bond_site_symmetry_2
C1 H1 0.9500 .
C1 C2 1.3898(13) .
C1 C6 1.4055(13) .
C2 H2 0.9500 .
C2 C3 1.3912(15) .
C3 H3 0.9500 .
C3 C4 1.3904(15) .
C4 H4 0.9500 .
C4 C5 1.3906(14) .
C5 H5 0.9500 .
C5 C6 1.4056(13) .
C6 C7 1.4720(13) .
C7 H7 0.9500 .
C7 C8 1.3567(13) .
C8 C8 1.4737(17) 3_666
C8 C9 1.4922(13) .
C9 C10 1.3961(13) .
C9 C14 1.3949(13) .
C10 H10 0.9500 .
C10 C11 1.3909(13) .
C11 H11 0.9500 .
C11 C12 1.3914(15) .
C12 H12 0.9500 .
C12 C13 1.3904(15) .
C13 H13 0.9500 .
C13 C14 1.3943(14) .
C14 H14 0.9500 .

loop_
_geom_torsion_atom_site_label_1
_geom_torsion_atom_site_label_2
_geom_torsion_atom_site_label_3
_geom_torsion_atom_site_label_4
_geom_torsion
_geom_torsion_site_symmetry_1
_geom_torsion_site_symmetry_4
C1 C2 C3 C4 1.34(15) . .
C1 C6 C7 C8 -25.11(16) . .
C2 C1 C6 C5 -2.59(14) . .
C2 C1 C6 C7 177.07(9) . .
C2 C3 C4 C5 -0.97(15) . .
C3 C4 C5 C6 -1.23(15) . .
C4 C5 C6 C1 2.98(14) . .
C4 C5 C6 C7 -176.71(9) . .
C5 C6 C7 C8 154.55(10) . .
C6 C1 C2 C3 0.48(15) . .
C6 C7 C8 C8 -178.66(10) . 3_666
C6 C7 C8 C9 0.78(15) . .
C7 C8 C9 C10 100.84(11) . .
C7 C8 C9 C14 -76.24(12) . .
C8 C8 C9 C10 -79.71(13) 3_666 .
C8 C8 C9 C14 103.22(12) 3_666 .
C8 C9 C10 C11 -174.04(8) . .
C8 C9 C14 C13 175.06(8) . .
C9 C10 C11 C12 -1.46(14) . .
C10 C9 C14 C13 -2.04(14) . .
C10 C11 C12 C13 -1.21(15) . .
C11 C12 C13 C14 2.24(15) . .
C12 C13 C14 C9 -0.61(14) . .
C14 C9 C10 C11 3.07(14) . .
